data_7027400
loop_
_publ_author_name
'Baker, Paul K.'
'Drew, Michael G. B.'
'Evans, Deborah S.'
'Johans, Archie W.'
'Meehan, Margaret M.'

_publ_section_title
;
 Synthesis, molecular structures, fluxional properties and catalytic
 activity of a series of alkyne complexes of molybdenum(II) and
 tungsten(II) containing phosphite donor ligands
;
_journal_issue 15
_journal_name_full 'Journal of the Chemical Society, Dalton Transactions'
_journal_page_first 2541
_journal_paper_doi 10.1039/a902224d
_journal_year 1999
_chemical_formula_moiety Mo(MeCCMe)(CO)I2(P(OMe)3)2
_chemical_formula_sum 'C11 H24 I2 Mo O7 P2'
_chemical_formula_weight 679.98
_chemical_name_systematic
; 
 ? 
;
_space_group_IT_number 60
_symmetry_cell_setting orthorhombic
_symmetry_space_group_name_Hall '-P 2n 2ab'
_symmetry_space_group_name_H-M 'P b c n'
_atom_sites_solution_hydrogens geom
_atom_sites_solution_primary direct
_atom_sites_solution_secondary difmap
_audit_creation_method SHELXL-97
_cell_angle_alpha 90.00
_cell_angle_beta 90.00
_cell_angle_gamma 90.00
_cell_formula_units_Z 8
_cell_length_a 20.52(2)
_cell_length_b 15.400(17)
_cell_length_c 14.286(16)
_cell_measurement_reflns_used all
_cell_measurement_temperature 293(2)
_cell_volume 4514(8)
_computing_cell_refinement XDS
_computing_data_collection 'XDS (Kabsch, 1991)'
_computing_data_reduction XDS
_computing_molecular_graphics PLATON(Spek,1994)
_computing_structure_refinement 'SHELXL-93 (Sheldrick, 1993)'
_computing_structure_solution 'SHELXS-86 (Sheldrick, 1990)'
_diffrn_ambient_temperature 293(2)
_diffrn_measurement_device 'Marresearch Image Plate'
_diffrn_measurement_method '95 frames at 2^o intervals, counting time 2 min.'
_diffrn_radiation_monochromator graphite
_diffrn_radiation_source 'fine-focus sealed tube'
_diffrn_radiation_type MoK\a
_diffrn_radiation_wavelength 0.71073
_diffrn_reflns_av_R_equivalents 0.0936
_diffrn_reflns_av_sigmaI/netI 0.0656
_diffrn_reflns_limit_h_max 25
_diffrn_reflns_limit_h_min -25
_diffrn_reflns_limit_k_max 18
_diffrn_reflns_limit_k_min -18
_diffrn_reflns_limit_l_max 16
_diffrn_reflns_limit_l_min 0
_diffrn_reflns_number 12203
_diffrn_reflns_theta_max 25.94
_diffrn_reflns_theta_min 2.65
_diffrn_standards_number n/a
_exptl_absorpt_coefficient_mu 3.482
_exptl_absorpt_correction_T_max 1.000
_exptl_absorpt_correction_T_min 0.265
_exptl_absorpt_correction_type 'DIFABS(Stuart and Walker, 1983)'
_exptl_crystal_density_diffrn 2.001
_exptl_crystal_density_method 'not measured'
_exptl_crystal_F_000 2592
_exptl_crystal_size_max 0.25
_exptl_crystal_size_mid 0.25
_exptl_crystal_size_min 0.20
_refine_diff_density_max 1.344
_refine_diff_density_min -1.031
_refine_diff_density_rms 0.169
_refine_ls_extinction_coef 0.00052(13)
_refine_ls_extinction_expression Fc^*^=kFc[1+0.001xFc^2^\l^3^/sin(2\q)]^-1/4^
_refine_ls_extinction_method SHELXL
_refine_ls_goodness_of_fit_ref 1.073
_refine_ls_hydrogen_treatment mixed
_refine_ls_matrix_type full
_refine_ls_number_parameters 217
_refine_ls_number_reflns 4198
_refine_ls_number_restraints 0
_refine_ls_restrained_S_all 1.073
_refine_ls_R_factor_all 0.0807
_refine_ls_R_factor_gt 0.0591
_refine_ls_shift/su_max 0.163
_refine_ls_shift/su_mean 0.004
_refine_ls_structure_factor_coef Fsqd
_refine_ls_weighting_details 'w=1/[\s^2^(Fo^2^)+(0.1069P)^2^+11.3521P] where P=(Fo^2^+2Fc^2^)/3'
_refine_ls_weighting_scheme calc
_refine_ls_wR_factor_gt 0.1749
_refine_ls_wR_factor_ref 0.1959
_reflns_number_gt 3112
_reflns_number_total 4198
_reflns_threshold_expression >2sigma(I)
_cod_data_source_file 902224dsup1.cif
_cod_data_source_block 5
_cod_depositor_comments
;
The following automatic conversions were performed:

'_refine_ls_weighting_scheme' value 'calc
w=1/[\s^2^(Fo^2^)+(0.1069P)^2^+11.3521P] where P=(Fo^2^+2Fc^2^)/3'
was changed to 'calc'. New tag '_refine_ls_weighting_details' was
created. The value of the new tag was set to
'w=1/[\s^2^(Fo^2^)+(0.1069P)^2^+11.3521P] where P=(Fo^2^+2Fc^2^)/3'.

Automatic conversion script
Id: cif_fix_values 3143 2015-03-26 13:38:13Z robertas 
;
_cod_original_cell_volume 4514(9)
_cod_original_sg_symbol_H-M Pbcn
_cod_database_code 7027400

loop_
_symmetry_equiv_pos_as_xyz
'x, y, z'
'-x+1/2, -y+1/2, z+1/2'
'x+1/2, -y+1/2, -z'
'-x, y, -z+1/2'
'-x, -y, -z'
'x-1/2, y-1/2, -z-1/2'
'-x-1/2, y-1/2, z'
'x, -y, z-1/2'

loop_
_atom_site_label
_atom_site_type_symbol
_atom_site_fract_x
_atom_site_fract_y
_atom_site_fract_z
_atom_site_U_iso_or_equiv
_atom_site_adp_type
_atom_site_occupancy
_atom_site_calc_flag
_atom_site_refinement_flags
Mo1 Mo 0.35064(3) 0.24433(4) 0.51703(6) 0.0484(3) Uani 1 d .
C22 C 0.3715(7) 0.1297(8) 0.3157(8) 0.085(3) Uani 1 d .
H1A H 0.3855 0.0728 0.3342 0.102 Uiso 1 calc R
H1B H 0.4083 0.1623 0.2938 0.102 Uiso 1 calc R
H1C H 0.3398 0.1249 0.2664 0.102 Uiso 1 calc R
C21 C 0.3419(5) 0.1750(5) 0.3975(6) 0.061(2) Uani 1 d .
C11 C 0.2829(5) 0.1944(6) 0.4286(7) 0.073(3) Uani 1 d .
C12 C 0.2146(6) 0.1835(8) 0.3984(11) 0.107(4) Uani 1 d .
H4A H 0.1964 0.2392 0.3833 0.128 Uiso 1 calc R
H4B H 0.1900 0.1574 0.4480 0.128 Uiso 1 calc R
H4C H 0.2130 0.1467 0.3441 0.128 Uiso 1 calc R
C100 C 0.2634(5) 0.2683(7) 0.5753(8) 0.076(3) Uani 1 d .
O100 O 0.2137(4) 0.2767(7) 0.6076(8) 0.116(3) Uani 1 d .
I2 I 0.36321(3) 0.11586(4) 0.65688(5) 0.0668(3) Uani 1 d .
I3 I 0.39214(4) 0.37167(4) 0.64904(5) 0.0782(3) Uani 1 d .
P4 P 0.34974(10) 0.37848(13) 0.42237(18) 0.0552(6) Uani 1 d .
O41 O 0.3273(4) 0.3547(4) 0.3198(5) 0.0752(18) Uani 1 d .
C42 C 0.3194(6) 0.4185(8) 0.2460(8) 0.087(3) Uani 1 d .
H12A H 0.2744 0.4351 0.2416 0.104 Uiso 1 calc R
H12B H 0.3332 0.3939 0.1875 0.104 Uiso 1 calc R
H12C H 0.3454 0.4686 0.2600 0.104 Uiso 1 calc R
O51 O 0.4167(3) 0.4274(4) 0.4097(5) 0.0746(18) Uani 1 d .
C52 C 0.4296(6) 0.5165(7) 0.4134(10) 0.099(4) Uani 1 d .
H22A H 0.3998 0.5467 0.3730 0.119 Uiso 1 calc R
H22B H 0.4735 0.5271 0.3932 0.119 Uiso 1 calc R
H22C H 0.4243 0.5368 0.4765 0.119 Uiso 1 calc R
O61 O 0.3051(3) 0.4585(4) 0.4496(6) 0.081(2) Uani 1 d .
C62 C 0.2378(6) 0.4515(9) 0.4630(14) 0.148(8) Uani 1 d .
H32A H 0.2160 0.4967 0.4288 0.178 Uiso 1 calc R
H32B H 0.2281 0.4570 0.5284 0.178 Uiso 1 calc R
H32C H 0.2231 0.3960 0.4409 0.178 Uiso 1 calc R
P7 P 0.46839(11) 0.21974(15) 0.47609(16) 0.0546(5) Uani 1 d .
O71 O 0.4825(4) 0.1197(4) 0.4664(5) 0.079(2) Uani 1 d .
C72 C 0.5436(7) 0.0845(9) 0.4321(12) 0.125(6) Uani 1 d .
H42A H 0.5465 0.0938 0.3658 0.150 Uiso 1 calc R
H42B H 0.5453 0.0234 0.4450 0.150 Uiso 1 calc R
H42C H 0.5793 0.1130 0.4628 0.150 Uiso 1 calc R
O81 O 0.4889(3) 0.2590(4) 0.3782(5) 0.0634(15) Uani 1 d .
C82 C 0.5469(5) 0.3096(8) 0.3582(7) 0.082(3) Uani 1 d .
H52A H 0.5459 0.3283 0.2941 0.098 Uiso 1 calc R
H52B H 0.5849 0.2746 0.3687 0.098 Uiso 1 calc R
H52C H 0.5482 0.3594 0.3985 0.098 Uiso 1 calc R
O91 O 0.5270(3) 0.2554(4) 0.5376(5) 0.0748(19) Uani 1 d .
C92 C 0.5403(6) 0.2235(10) 0.6324(7) 0.099(4) Uani 1 d .
H62A H 0.5845 0.2370 0.6493 0.119 Uiso 1 calc R
H62B H 0.5340 0.1618 0.6343 0.119 Uiso 1 calc R
H62C H 0.5111 0.2510 0.6757 0.119 Uiso 1 calc R

loop_
_atom_site_aniso_label
_atom_site_aniso_U_11
_atom_site_aniso_U_22
_atom_site_aniso_U_33
_atom_site_aniso_U_23
_atom_site_aniso_U_13
_atom_site_aniso_U_12
Mo1 0.0424(4) 0.0423(4) 0.0605(5) 0.0010(3) 0.0027(3) -0.0007(3)
C22 0.097(8) 0.087(8) 0.070(7) -0.015(5) 0.013(6) -0.005(6)
C21 0.077(6) 0.044(4) 0.061(5) -0.007(4) -0.014(4) -0.014(4)
C11 0.081(6) 0.059(5) 0.079(7) 0.012(5) -0.021(5) -0.015(5)
C12 0.076(7) 0.090(9) 0.154(13) 0.008(8) -0.036(8) -0.016(6)
C100 0.052(5) 0.078(6) 0.098(8) 0.025(6) 0.012(5) 0.007(5)
O100 0.062(5) 0.145(8) 0.140(8) 0.034(7) 0.038(5) 0.027(5)
I2 0.0685(5) 0.0619(4) 0.0700(5) 0.0117(3) 0.0065(3) 0.0027(3)
I3 0.0979(6) 0.0640(5) 0.0727(5) -0.0175(3) 0.0062(3) -0.0093(3)
P4 0.0473(11) 0.0445(11) 0.0737(16) 0.0048(9) 0.0030(10) 0.0027(8)
O41 0.097(5) 0.052(4) 0.076(4) 0.012(3) -0.001(4) -0.007(4)
C42 0.090(7) 0.087(8) 0.083(7) 0.015(6) -0.019(6) -0.001(6)
O51 0.058(3) 0.048(3) 0.117(6) 0.018(3) 0.006(3) -0.007(3)
C52 0.087(8) 0.064(7) 0.146(12) 0.016(7) -0.027(7) -0.026(6)
O61 0.076(4) 0.058(4) 0.110(6) 0.011(4) 0.011(4) 0.011(3)
C62 0.067(8) 0.093(9) 0.28(2) 0.059(12) 0.065(11) 0.034(7)
P7 0.0455(11) 0.0594(12) 0.0589(13) 0.0037(10) 0.0038(9) 0.0049(10)
O71 0.076(5) 0.060(4) 0.103(6) 0.012(3) 0.026(4) 0.025(3)
C72 0.110(10) 0.088(9) 0.177(15) 0.018(9) 0.074(10) 0.038(8)
O81 0.056(3) 0.078(4) 0.056(4) 0.010(3) -0.001(3) -0.006(3)
C82 0.064(6) 0.100(8) 0.082(7) 0.006(6) 0.009(5) -0.020(6)
O91 0.053(4) 0.109(6) 0.062(4) 0.011(3) -0.004(3) -0.013(3)
C92 0.073(7) 0.169(13) 0.056(6) 0.017(7) -0.020(5) -0.013(8)

loop_
_atom_type_symbol
_atom_type_description
_atom_type_scat_dispersion_real
_atom_type_scat_dispersion_imag
_atom_type_scat_source
C C 0.0033 0.0016 'International Tables Vol C Tables 4.2.6.8 and 6.1.1.4'
H H 0.0000 0.0000 'International Tables Vol C Tables 4.2.6.8 and 6.1.1.4'
N N 0.0061 0.0033 'International Tables Vol C Tables 4.2.6.8 and 6.1.1.4'
O O 0.0106 0.0060 'International Tables Vol C Tables 4.2.6.8 and 6.1.1.4'
Mo Mo -1.6832 0.6857 'International Tables Vol C Tables 4.2.6.8 and 6.1.1.4'
I I -0.4742 1.8119 'International Tables Vol C Tables 4.2.6.8 and 6.1.1.4'
P P 0.1023 0.0942 'International Tables Vol C Tables 4.2.6.8 and 6.1.1.4'

loop_
_geom_angle_atom_site_label_1
_geom_angle_atom_site_label_2
_geom_angle_atom_site_label_3
_geom_angle
C100 Mo1 C21 111.7(5)
C100 Mo1 C11 73.6(5)
C21 Mo1 C11 38.2(4)
C100 Mo1 P4 93.9(3)
C21 Mo1 P4 88.8(3)
C11 Mo1 P4 88.4(3)
C100 Mo1 P7 168.7(4)
C21 Mo1 P7 78.9(3)
C11 Mo1 P7 117.1(4)
P4 Mo1 P7 90.27(8)
C100 Mo1 I2 85.2(3)
C21 Mo1 I2 103.6(3)
C11 Mo1 I2 103.7(3)
P4 Mo1 I2 167.03(7)
P7 Mo1 I2 88.43(6)
C100 Mo1 I3 82.2(4)
C21 Mo1 I3 161.5(3)
C11 Mo1 I3 151.2(3)
P4 Mo1 I3 77.79(10)
P7 Mo1 I3 88.40(8)
I2 Mo1 I3 89.27(9)
C11 C21 C22 138.0(10)
C11 C21 Mo1 71.1(6)
C22 C21 Mo1 150.8(8)
C21 C11 C12 138.1(11)
C21 C11 Mo1 70.7(6)
C12 C11 Mo1 151.0(10)
O100 C100 Mo1 175.9(11)
O41 P4 O51 104.9(4)
O41 P4 O61 104.0(4)
O51 P4 O61 99.2(4)
O41 P4 Mo1 108.4(3)
O51 P4 Mo1 117.2(3)
O61 P4 Mo1 121.3(3)
C42 O41 P4 123.3(7)
C52 O51 P4 129.0(7)
C62 O61 P4 123.0(8)
O71 P7 O81 104.3(4)
O71 P7 O91 104.3(4)
O81 P7 O91 98.9(4)
O71 P7 Mo1 110.2(3)
O81 P7 Mo1 113.9(3)
O91 P7 Mo1 123.1(3)
C72 O71 P7 123.7(7)
C82 O81 P7 126.8(6)
C92 O91 P7 122.4(7)

loop_
_geom_bond_atom_site_label_1
_geom_bond_atom_site_label_2
_geom_bond_distance
Mo1 C100 2.010(10)
Mo1 C21 2.022(9)
Mo1 C11 2.027(10)
Mo1 P4 2.469(3)
Mo1 P7 2.516(3)
Mo1 I2 2.823(2)
Mo1 I3 2.849(2)
C22 C21 1.491(14)
C21 C11 1.324(15)
C11 C12 1.476(14)
C100 O100 1.127(12)
P4 O41 1.578(8)
P4 O51 1.578(6)
P4 O61 1.584(7)
O41 C42 1.450(12)
O51 C52 1.398(11)
O61 C62 1.400(14)
P7 O71 1.573(6)
P7 O81 1.581(7)
P7 O91 1.586(7)
O71 C72 1.452(12)
O81 C82 1.451(12)
O91 C92 1.466(12)
